data_4349661
loop_
_publ_author_name
'Piecha-Bisiorek, A.'
'G\;agor, A.'
'Isakov, D.'
'Zieli\'nski, P.'
'Ga\/l\;azka, M.'
'Jakubas, R.'

_publ_section_title
;
 Phase sequence in diisopropylammonium iodide: avoided ferroelectricity by
 the appearance of a reconstructed phase
;
_journal_issue 3
_journal_name_full 'Inorganic Chemistry Frontiers'
_journal_page_first 553
_journal_paper_doi 10.1039/C6QI00583G
_journal_volume 4
_journal_year 2017
_chemical_formula_sum 'C6 H16 I N'
_chemical_formula_weight 229.10
_space_group_crystal_system orthorhombic
_space_group_IT_number 19
_space_group_name_Hall 'P 2ac 2ab'
_space_group_name_H-M_alt 'P 21 21 21'
_atom_sites_solution_hydrogens mixed
_audit_creation_method SHELXL-2014/7
_audit_update_record
;
2016-12-06 deposited with the CCDC.
2017-01-09 downloaded from the CCDC.
;
_cell_angle_alpha 90
_cell_angle_beta 90
_cell_angle_gamma 90
_cell_formula_units_Z 4
_cell_length_a 8.35190(10)
_cell_length_b 8.3673(2)
_cell_length_c 14.2217(3)
_cell_measurement_reflns_used 3842
_cell_measurement_temperature 295(2)
_cell_measurement_theta_max 29.3591
_cell_measurement_theta_min 2.8210
_cell_volume 993.85(3)
_computing_cell_refinement
;
CrysAlis RED, Oxford Diffraction Ltd.,
Version 1.171.33.42 (release 29-05-2009 CrysAlis171 .NET)
(compiled May 29 2009,17:40:42)
;
_computing_data_collection
;
CrysAlis CCD, Oxford Diffraction Ltd.,
Version 1.171.33.42 (release 29-05-2009 CrysAlis171 .NET)
(compiled May 29 2009,17:40:42)
;
_computing_data_reduction
;
CrysAlis RED, Oxford Diffraction Ltd.,
Version 1.171.33.42 (release 29-05-2009 CrysAlis171 .NET)
(compiled May 29 2009,17:40:42)
;
_computing_structure_refinement 'SHELXL-2014/7 (Sheldrick, 2014)'
_diffrn_ambient_temperature 295(2)
_diffrn_detector_area_resol_mean 8.4350
_diffrn_measured_fraction_theta_full 0.998
_diffrn_measured_fraction_theta_max 0.998
_diffrn_measurement_device_type 'Xcalibur, Sapphire1, long nozzle'
_diffrn_radiation_monochromator graphite
_diffrn_radiation_source 'Enhance (Mo) X-ray Source'
_diffrn_radiation_type MoK\a
_diffrn_radiation_wavelength 0.71073
_diffrn_reflns_av_R_equivalents 0.0381
_diffrn_reflns_av_unetI/netI 0.0291
_diffrn_reflns_Laue_measured_fraction_full 0.998
_diffrn_reflns_Laue_measured_fraction_max 0.998
_diffrn_reflns_limit_h_max 10
_diffrn_reflns_limit_h_min -10
_diffrn_reflns_limit_k_max 10
_diffrn_reflns_limit_k_min -10
_diffrn_reflns_limit_l_max 17
_diffrn_reflns_limit_l_min -15
_diffrn_reflns_number 11297
_diffrn_reflns_point_group_measured_fraction_full 0.998
_diffrn_reflns_point_group_measured_fraction_max 0.997
_diffrn_reflns_theta_full 25.242
_diffrn_reflns_theta_max 25.681
_diffrn_reflns_theta_min 2.824
_exptl_absorpt_coefficient_mu 3.151
_exptl_absorpt_correction_T_max 1.00000
_exptl_absorpt_correction_T_min 0.88178
_exptl_absorpt_correction_type multi-scan
_exptl_absorpt_process_details
;
CrysAlis RED, Oxford Diffraction Ltd.,
Version 1.171.33.42 (release 29-05-2009 CrysAlis171 .NET)
(compiled May 29 2009,17:40:42)
Empirical absorption correction using spherical harmonics,
 implemented in SCALE3 ABSPACK scaling algorithm.
;
_exptl_crystal_density_diffrn 1.531
_exptl_crystal_description prism
_exptl_crystal_F_000 448
_exptl_crystal_size_max 0.21
_exptl_crystal_size_mid 0.15
_exptl_crystal_size_min 0.13
_refine_diff_density_max 0.476
_refine_diff_density_min -0.456
_refine_diff_density_rms 0.078
_refine_ls_abs_structure_details
;
 Flack x determined using 483 quotients [(I+)-(I-)]/[(I+)+(I-)]
 (Parsons, Flack and Wagner, Acta Cryst. B69 (2013) 249-259).
;
_refine_ls_abs_structure_Flack -0.06(3)
_refine_ls_extinction_coef 0.0184(6)
_refine_ls_extinction_expression Fc^*^=kFc[1+0.001xFc^2^\l^3^/sin(2\q)]^-1/4^
_refine_ls_extinction_method 'SHELXL-2014/7 (Sheldrick 2014'
_refine_ls_goodness_of_fit_ref 0.932
_refine_ls_hydrogen_treatment mixed
_refine_ls_matrix_type full
_refine_ls_number_parameters 90
_refine_ls_number_reflns 1891
_refine_ls_number_restraints 2
_refine_ls_restrained_S_all 0.931
_refine_ls_R_factor_all 0.0457
_refine_ls_R_factor_gt 0.0241
_refine_ls_shift/su_max 0.010
_refine_ls_shift/su_mean 0.001
_refine_ls_structure_factor_coef Fsqd
_refine_ls_weighting_details 'w=1/[\s^2^(Fo^2^)+(0.0122P)^2^+1.5200P] where P=(Fo^2^+2Fc^2^)/3'
_refine_ls_weighting_scheme calc
_refine_ls_wR_factor_gt 0.0490
_refine_ls_wR_factor_ref 0.0534
_reflns_Friedel_coverage 0.691
_reflns_Friedel_fraction_full 0.999
_reflns_Friedel_fraction_max 0.996
_reflns_number_gt 1348
_reflns_number_total 1891
_reflns_threshold_expression 'I > 2\s(I)'
_cod_data_source_file c6qi00583g3.cif
_cod_data_source_block 115
_cod_database_code 4349661
_shelx_shelxl_version_number 2014/7
_shelx_space_group_comment
;
The symmetry employed for this shelxl refinement is uniquely defined
by the following loop, which should always be used as a source of
symmetry information in preference to the above space-group names.
They are only intended as comments.
;

loop_
_space_group_symop_operation_xyz
'x, y, z'
'-x+1/2, -y, z+1/2'
'-x, y+1/2, -z+1/2'
'x+1/2, -y+1/2, -z'

loop_
_atom_site_label
_atom_site_type_symbol
_atom_site_fract_x
_atom_site_fract_y
_atom_site_fract_z
_atom_site_U_iso_or_equiv
_atom_site_adp_type
_atom_site_occupancy
_atom_site_site_symmetry_order
_atom_site_calc_flag
_atom_site_refinement_flags_posn
_atom_site_refinement_flags_adp
I1 I 0.73933(4) 0.75168(8) 0.86033(3) 0.0609(2) Uani 1 1 d . .
N1 N 1.3257(8) 0.8448(8) 0.8999(5) 0.0520(16) Uani 1 1 d . .
H1A H 1.431(8) 0.819(8) 0.890(5) 0.062 Uiso 1 1 d . U
H1B H 1.306(9) 0.828(8) 0.952(5) 0.062 Uiso 1 1 d . U
C1 C 1.3005(11) 1.0219(9) 0.8882(6) 0.059(2) Uani 1 1 d D .
C2 C 1.4162(10) 1.1073(10) 0.9519(6) 0.077(3) Uani 1 1 d . .
H2A H 1.5234 1.0733 0.9379 0.116 Uiso 1 1 calc R U
H2B H 1.3916 1.0825 1.0162 0.116 Uiso 1 1 calc R U
H2C H 1.4074 1.2205 0.9422 0.116 Uiso 1 1 calc R U
C3 C 1.1298(10) 1.0668(11) 0.9059(8) 0.088(3) Uani 1 1 d . .
H3A H 1.1166 1.1796 0.8965 0.131 Uiso 1 1 calc R U
H3B H 1.1016 1.0398 0.9694 0.131 Uiso 1 1 calc R U
H3C H 1.0617 1.0097 0.8631 0.131 Uiso 1 1 calc R U
C4 C 1.2313(8) 0.7299(12) 0.8397(5) 0.064(2) Uani 1 1 d D .
C5 C 1.2659(11) 0.7616(12) 0.7370(5) 0.094(2) Uani 1 1 d . .
H5A H 1.2121 0.6833 0.6991 0.141 Uiso 1 1 calc R U
H5B H 1.3792 0.7552 0.7261 0.141 Uiso 1 1 calc R U
H5C H 1.2283 0.8664 0.7205 0.141 Uiso 1 1 calc R U
C6 C 1.2730(13) 0.5599(9) 0.8683(6) 0.082(3) Uani 1 1 d . .
H6A H 1.2522 0.5459 0.9342 0.122 Uiso 1 1 calc R U
H6B H 1.3843 0.5402 0.8559 0.122 Uiso 1 1 calc R U
H6C H 1.2089 0.4861 0.8329 0.122 Uiso 1 1 calc R U
H4 H 1.128(4) 0.753(13) 0.853(5) 0.098 Uiso 1 1 d D U
H1 H 1.322(11) 1.049(10) 0.828(2) 0.098 Uiso 1 1 d D U

loop_
_atom_site_aniso_label
_atom_site_aniso_U_11
_atom_site_aniso_U_22
_atom_site_aniso_U_33
_atom_site_aniso_U_23
_atom_site_aniso_U_13
_atom_site_aniso_U_12
I1 0.0541(3) 0.0764(3) 0.0523(3) 0.0028(4) -0.0015(2) 0.0037(6)
N1 0.050(3) 0.055(4) 0.051(4) -0.003(4) 0.008(3) -0.001(3)
C1 0.072(6) 0.045(5) 0.060(5) 0.002(4) 0.007(4) 0.007(4)
C2 0.094(6) 0.056(6) 0.083(7) -0.010(5) -0.005(5) -0.009(5)
C3 0.072(6) 0.067(6) 0.123(9) 0.001(6) 0.003(6) 0.015(5)
C4 0.054(3) 0.060(5) 0.076(4) -0.018(5) 0.000(3) -0.006(6)
C5 0.129(6) 0.090(5) 0.062(4) -0.015(6) -0.024(5) -0.006(14)
C6 0.112(7) 0.052(5) 0.081(6) -0.015(5) 0.007(7) -0.027(6)

loop_
_atom_type_symbol
_atom_type_description
_atom_type_scat_dispersion_real
_atom_type_scat_dispersion_imag
_atom_type_scat_source
I I -0.4742 1.8119 'International Tables Vol C Tables 4.2.6.8 and 6.1.1.4'
N N 0.0061 0.0033 'International Tables Vol C Tables 4.2.6.8 and 6.1.1.4'
C C 0.0033 0.0016 'International Tables Vol C Tables 4.2.6.8 and 6.1.1.4'
H H 0.0000 0.0000 'International Tables Vol C Tables 4.2.6.8 and 6.1.1.4'

loop_
_geom_angle_atom_site_label_1
_geom_angle_atom_site_label_2
_geom_angle_atom_site_label_3
_geom_angle
C4 N1 C1 119.4(7)
C4 N1 H1A 105(4)
C1 N1 H1A 110(4)
C4 N1 H1B 109(6)
C1 N1 H1B 105(6)
H1A N1 H1B 108(7)
C3 C1 C2 113.0(8)
C3 C1 N1 111.2(7)
C2 C1 N1 108.1(7)
C3 C1 H1 107(6)
C2 C1 H1 109(6)
N1 C1 H1 109(6)
C1 C2 H2A 109.5
C1 C2 H2B 109.5
H2A C2 H2B 109.5
C1 C2 H2C 109.5
H2A C2 H2C 109.5
H2B C2 H2C 109.5
C1 C3 H3A 109.5
C1 C3 H3B 109.5
H3A C3 H3B 109.5
C1 C3 H3C 109.5
H3A C3 H3C 109.5
H3B C3 H3C 109.5
N1 C4 C5 109.6(7)
N1 C4 C6 109.0(7)
C5 C4 C6 112.2(7)
N1 C4 H4 104(6)
C5 C4 H4 110(5)
C6 C4 H4 112(7)
C4 C5 H5A 109.5
C4 C5 H5B 109.5
H5A C5 H5B 109.5
C4 C5 H5C 109.5
H5A C5 H5C 109.5
H5B C5 H5C 109.5
C4 C6 H6A 109.5
C4 C6 H6B 109.5
H6A C6 H6B 109.5
C4 C6 H6C 109.5
H6A C6 H6C 109.5
H6B C6 H6C 109.5

loop_
_geom_bond_atom_site_label_1
_geom_bond_atom_site_label_2
_geom_bond_distance
N1 C4 1.509(10)
N1 C1 1.506(9)
N1 H1A 0.92(7)
N1 H1B 0.77(7)
C1 C3 1.496(12)
C1 C2 1.505(11)
C1 H1 0.905(13)
C2 H2A 0.9600
C2 H2B 0.9600
C2 H2C 0.9600
C3 H3A 0.9600
C3 H3B 0.9600
C3 H3C 0.9600
C4 C5 1.513(10)
C4 C6 1.520(12)
C4 H4 0.901(13)
C5 H5A 0.9600
C5 H5B 0.9600
C5 H5C 0.9600
C6 H6A 0.9600
C6 H6B 0.9600
C6 H6C 0.9600

loop_
_geom_hbond_atom_site_label_D
_geom_hbond_atom_site_label_H
_geom_hbond_atom_site_label_A
_geom_hbond_distance_DH
_geom_hbond_distance_HA
_geom_hbond_distance_DA
_geom_hbond_angle_DHA
_geom_hbond_site_symmetry_A
N1 H1B I1 0.77(7) 2.81(7) 3.577(6) 176(7) 4_567
N1 H1A I1 0.92(7) 2.67(7) 3.586(7) 179(6) 1_655
